data_4066073
loop_
_publ_author_name
'Bru\~na, Sonia'
'Gonz\'alez-Vadillo, Ana M'
'Nieto, Daniel'
'Pastor, C\'esar'
'Cuadrado, Isabel'

_publ_section_title
;
 Vinyl-Functionalized Silanes and Disiloxanes with Electronically
 Communicated Ferrocenyl Units&#x2020;
;
_journal_issue 12
_journal_name_full Organometallics
_journal_page_first 2796
_journal_paper_doi 10.1021/om1002733
_journal_volume 29
_journal_year 2010
_chemical_formula_moiety 'C32 H30 Fe3 Si'
_chemical_formula_sum 'C32 H30 Fe3 Si'
_chemical_formula_weight 610.20
_chemical_name_systematic
; 
 ? 
;
_space_group_IT_number 14
_symmetry_cell_setting monoclinic
_symmetry_space_group_name_Hall '-P 2yn'
_symmetry_space_group_name_H-M 'P 1 21/n 1'
_atom_sites_solution_hydrogens geom
_atom_sites_solution_primary direct
_atom_sites_solution_secondary difmap
_audit_creation_method SHELXL-97
_cell_angle_alpha 90.00
_cell_angle_beta 99.551(8)
_cell_angle_gamma 90.00
_cell_formula_units_Z 4
_cell_length_a 7.704(3)
_cell_length_b 16.295(5)
_cell_length_c 20.126(6)
_cell_measurement_reflns_used 30
_cell_measurement_temperature 100(2)
_cell_measurement_theta_max 9.17
_cell_measurement_theta_min 6.36
_cell_volume 2491.5(14)
_computing_cell_refinement 'Bruker SAINT'
_computing_data_collection 'Bruker APEX2'
_computing_data_reduction 'Bruker SAINT'
_computing_molecular_graphics 'Bruker SHELXTL'
_computing_publication_material 'Bruker SHELXTL'
_computing_structure_refinement 'SHELXL-97 (Sheldrick, 1997)'
_computing_structure_solution 'SHELXS-97 (Sheldrick, 1990)'
_diffrn_ambient_temperature 100(2)
_diffrn_measured_fraction_theta_full 0.995
_diffrn_measured_fraction_theta_max 0.995
_diffrn_measurement_device_type 'Bruker APEX-II CCD'
_diffrn_measurement_method '\f and \w scans'
_diffrn_radiation_monochromator graphite
_diffrn_radiation_source 'fine-focus sealed tube'
_diffrn_radiation_type MoK\a
_diffrn_radiation_wavelength 0.71073
_diffrn_reflns_av_R_equivalents 0.0642
_diffrn_reflns_av_sigmaI/netI 0.0402
_diffrn_reflns_limit_h_max 9
_diffrn_reflns_limit_h_min -9
_diffrn_reflns_limit_k_max 19
_diffrn_reflns_limit_k_min -19
_diffrn_reflns_limit_l_max 24
_diffrn_reflns_limit_l_min -24
_diffrn_reflns_number 35655
_diffrn_reflns_theta_full 25.72
_diffrn_reflns_theta_max 25.72
_diffrn_reflns_theta_min 1.62
_diffrn_standards_number 0
_exptl_absorpt_coefficient_mu 1.793
_exptl_absorpt_correction_T_max 0.9001
_exptl_absorpt_correction_T_min 0.6628
_exptl_absorpt_correction_type multi-scan
_exptl_absorpt_process_details 'SADABS (Sheldrick, 2001)'
_exptl_crystal_colour orange
_exptl_crystal_density_diffrn 1.627
_exptl_crystal_density_method 'not measured'
_exptl_crystal_description prismatic
_exptl_crystal_F_000 1256
_exptl_crystal_size_max 0.25
_exptl_crystal_size_mid 0.08
_exptl_crystal_size_min 0.06
_refine_diff_density_max 0.421
_refine_diff_density_min -0.309
_refine_diff_density_rms 0.075
_refine_ls_extinction_method none
_refine_ls_goodness_of_fit_ref 1.046
_refine_ls_hydrogen_treatment constr
_refine_ls_matrix_type full
_refine_ls_number_parameters 325
_refine_ls_number_reflns 4734
_refine_ls_number_restraints 0
_refine_ls_restrained_S_all 1.046
_refine_ls_R_factor_all 0.0493
_refine_ls_R_factor_gt 0.0308
_refine_ls_shift/su_max 0.001
_refine_ls_shift/su_mean 0.000
_refine_ls_structure_factor_coef Fsqd
_refine_ls_weighting_details 'calc w=1/[\s^2^(Fo^2^)+(0.0209P)^2^+2.6681P] where P=(Fo^2^+2Fc^2^)/3'
_refine_ls_weighting_scheme calc
_refine_ls_wR_factor_gt 0.0615
_refine_ls_wR_factor_ref 0.0704
_reflns_number_gt 3730
_reflns_number_total 4734
_reflns_threshold_expression >2sigma(I)
_cod_data_source_file om1002733_si_002.cif
_cod_data_source_block 7
_cod_depositor_comments
;
The following automatic conversions were performed:

'_symmetry_cell_setting' value 'Monoclinic' changed to 'monoclinic'
according to /home/saulius/struct/CIF-dictionaries/cif_core.dic
dictionary named 'cif_core.dic' version 2.4.1 from 2010-06-29.

Automatic conversion script
Id: cif_fix_values 1715 2011-07-08 13:25:40Z adriana 
;
_cod_original_cell_volume 2491.4(15)
_cod_original_sg_symbol_Hall -P2yn
_cod_original_sg_symbol_H-M P2(1)/n
_cod_database_code 4066073

loop_
_symmetry_equiv_pos_as_xyz
'x, y, z'
'-x+1/2, y+1/2, -z+1/2'
'-x, -y, -z'
'x-1/2, -y-1/2, z-1/2'

loop_
_atom_site_label
_atom_site_type_symbol
_atom_site_fract_x
_atom_site_fract_y
_atom_site_fract_z
_atom_site_U_iso_or_equiv
_atom_site_adp_type
_atom_site_occupancy
_atom_site_symmetry_multiplicity
_atom_site_calc_flag
_atom_site_refinement_flags
Si1 Si 0.03918(9) 0.65909(5) 0.19568(4) 0.01707(16) Uani 1 1 d .
Fe1 Fe -0.20610(5) 0.49932(2) 0.106494(19) 0.01880(10) Uani 1 1 d .
Fe2 Fe 0.05407(5) 0.65580(2) 0.370984(19) 0.02033(11) Uani 1 1 d .
Fe3 Fe 0.16676(5) 0.83718(2) 0.120315(19) 0.01985(11) Uani 1 1 d .
C1 C 0.2630(4) 0.61564(18) 0.20185(14) 0.0231(6) Uani 1 1 d .
H1 H 0.3562 0.6449 0.2285 0.028 Uiso 1 1 calc R
C2 C 0.3044(4) 0.54814(19) 0.17277(16) 0.0307(7) Uani 1 1 d .
H2A H 0.2154 0.5169 0.1457 0.037 Uiso 1 1 calc R
H2B H 0.4234 0.5304 0.1788 0.037 Uiso 1 1 calc R
C3 C -0.1108(3) 0.61695(16) 0.12251(13) 0.0183(6) Uani 1 1 d .
C4 C -0.0790(4) 0.58569(17) 0.05911(14) 0.0221(6) Uani 1 1 d .
H4 H 0.0395 0.5788 0.0458 0.027 Uiso 1 1 calc R
C5 C -0.2408(4) 0.56469(17) 0.01898(14) 0.0257(7) Uani 1 1 d .
H5 H -0.2566 0.5412 -0.0275 0.031 Uiso 1 1 calc R
C6 C -0.3763(4) 0.58257(17) 0.05581(15) 0.0259(7) Uani 1 1 d .
H6 H -0.5052 0.5744 0.0402 0.031 Uiso 1 1 calc R
C7 C -0.2964(3) 0.61434(16) 0.11900(14) 0.0206(6) Uani 1 1 d .
H7 H -0.3609 0.6316 0.1559 0.025 Uiso 1 1 calc R
C8 C -0.0755(4) 0.42279(17) 0.17860(15) 0.0251(7) Uani 1 1 d .
H8 H 0.0283 0.4376 0.2133 0.030 Uiso 1 1 calc R
C9 C -0.0701(4) 0.39190(18) 0.11354(16) 0.0333(8) Uani 1 1 d .
H9 H 0.0389 0.3808 0.0941 0.040 Uiso 1 1 calc R
C10 C -0.2432(5) 0.37903(18) 0.08085(16) 0.0355(8) Uani 1 1 d .
H10 H -0.2797 0.3569 0.0343 0.043 Uiso 1 1 calc R
C11 C -0.3556(4) 0.40228(18) 0.12543(17) 0.0346(8) Uani 1 1 d .
H11 H -0.4871 0.3999 0.1160 0.042 Uiso 1 1 calc R
C12 C -0.2527(4) 0.42959(17) 0.18571(16) 0.0270(7) Uani 1 1 d .
H12 H -0.2979 0.4499 0.2265 0.032 Uiso 1 1 calc R
C13 C -0.0591(3) 0.64101(17) 0.27202(13) 0.0195(6) Uani 1 1 d .
C14 C -0.0679(4) 0.56729(18) 0.30986(14) 0.0260(7) Uani 1 1 d .
H14 H -0.0158 0.5132 0.3004 0.031 Uiso 1 1 calc R
C15 C -0.1609(4) 0.5839(2) 0.36323(15) 0.0312(7) Uani 1 1 d .
H15 H -0.1871 0.5435 0.3977 0.037 Uiso 1 1 calc R
C16 C -0.2113(4) 0.6666(2) 0.35917(15) 0.0297(7) Uani 1 1 d .
H16 H -0.2786 0.6956 0.3905 0.036 Uiso 1 1 calc R
C17 C -0.1491(3) 0.70208(19) 0.30368(14) 0.0235(6) Uani 1 1 d .
H17 H -0.1637 0.7608 0.2895 0.028 Uiso 1 1 calc R
C18 C 0.3102(4) 0.6882(2) 0.37693(15) 0.0317(7) Uani 1 1 d .
H18 H 0.3737 0.6967 0.3380 0.038 Uiso 1 1 calc R
C19 C 0.2969(4) 0.6139(2) 0.41112(16) 0.0352(8) Uani 1 1 d .
H19 H 0.3495 0.5601 0.4011 0.042 Uiso 1 1 calc R
C20 C 0.1975(4) 0.6290(2) 0.46217(16) 0.0385(8) Uani 1 1 d .
H20 H 0.1660 0.5876 0.4948 0.046 Uiso 1 1 calc R
C21 C 0.1494(4) 0.7116(2) 0.45947(16) 0.0382(8) Uani 1 1 d .
H21 H 0.0780 0.7397 0.4899 0.046 Uiso 1 1 calc R
C22 C 0.2192(4) 0.7482(2) 0.40686(17) 0.0346(8) Uani 1 1 d .
H22 H 0.2062 0.8071 0.3930 0.042 Uiso 1 1 calc R
C23 C 0.0437(3) 0.77156(17) 0.18507(13) 0.0192(6) Uani 1 1 d .
C24 C -0.0788(4) 0.81761(18) 0.13878(15) 0.0250(7) Uani 1 1 d .
H24 H -0.1781 0.7940 0.1061 0.030 Uiso 1 1 calc R
C25 C -0.0363(4) 0.90167(18) 0.14580(17) 0.0324(8) Uani 1 1 d .
H25 H -0.1003 0.9476 0.1194 0.039 Uiso 1 1 calc R
C26 C 0.1125(4) 0.90934(18) 0.19636(15) 0.0307(7) Uani 1 1 d .
H26 H 0.1735 0.9617 0.2120 0.037 Uiso 1 1 calc R
C27 C 0.1612(4) 0.83038(17) 0.22047(14) 0.0254(6) Uani 1 1 d .
H27 H 0.2644 0.8173 0.2560 0.031 Uiso 1 1 calc R
C28 C 0.3000(4) 0.7564(2) 0.07189(15) 0.0311(7) Uani 1 1 d .
H28 H 0.3086 0.6959 0.0803 0.037 Uiso 1 1 calc R
C29 C 0.1715(4) 0.79599(19) 0.02574(14) 0.0302(7) Uani 1 1 d .
H29 H 0.0719 0.7688 -0.0045 0.036 Uiso 1 1 calc R
C30 C 0.2062(4) 0.8810(2) 0.02946(16) 0.0347(8) Uani 1 1 d .
H30 H 0.1356 0.9247 0.0025 0.042 Uiso 1 1 calc R
C31 C 0.3557(4) 0.8932(2) 0.07783(17) 0.0364(8) Uani 1 1 d .
H31 H 0.4106 0.9475 0.0916 0.044 Uiso 1 1 calc R
C32 C 0.4150(4) 0.8166(2) 0.10483(16) 0.0368(8) Uani 1 1 d .
H32 H 0.5201 0.8066 0.1403 0.044 Uiso 1 1 calc R

loop_
_atom_site_aniso_label
_atom_site_aniso_U_11
_atom_site_aniso_U_22
_atom_site_aniso_U_33
_atom_site_aniso_U_23
_atom_site_aniso_U_13
_atom_site_aniso_U_12
Si1 0.0164(3) 0.0186(4) 0.0166(4) -0.0012(3) 0.0038(3) -0.0008(3)
Fe1 0.0212(2) 0.0159(2) 0.0190(2) -0.00280(18) 0.00251(15) 0.00062(16)
Fe2 0.0219(2) 0.0229(2) 0.0163(2) -0.00335(18) 0.00351(15) -0.00315(17)
Fe3 0.0230(2) 0.0191(2) 0.0187(2) -0.00279(18) 0.00718(16) -0.00183(17)
C1 0.0199(14) 0.0295(16) 0.0197(15) 0.0018(13) 0.0027(11) 0.0007(12)
C2 0.0241(16) 0.0329(18) 0.0372(19) 0.0079(15) 0.0114(13) 0.0056(13)
C3 0.0220(14) 0.0145(14) 0.0184(15) -0.0004(12) 0.0039(11) -0.0001(11)
C4 0.0267(15) 0.0230(15) 0.0174(15) -0.0006(12) 0.0058(12) -0.0005(12)
C5 0.0365(17) 0.0218(15) 0.0180(15) -0.0005(13) 0.0020(13) -0.0008(13)
C6 0.0236(15) 0.0199(15) 0.0310(17) 0.0001(13) -0.0054(13) 0.0018(12)
C7 0.0211(14) 0.0156(14) 0.0254(16) -0.0004(12) 0.0051(12) 0.0032(11)
C8 0.0303(16) 0.0186(15) 0.0258(17) 0.0032(13) 0.0028(13) 0.0030(12)
C9 0.0424(19) 0.0227(16) 0.036(2) 0.0012(15) 0.0097(15) 0.0139(14)
C10 0.057(2) 0.0156(15) 0.0305(18) -0.0058(14) -0.0026(16) 0.0016(15)
C11 0.0343(17) 0.0203(16) 0.047(2) 0.0032(15) 0.0009(15) -0.0092(14)
C12 0.0324(16) 0.0192(15) 0.0309(17) 0.0046(13) 0.0092(14) -0.0008(13)
C13 0.0171(13) 0.0221(15) 0.0183(14) -0.0025(12) -0.0001(11) -0.0053(11)
C14 0.0348(17) 0.0228(16) 0.0206(16) -0.0058(13) 0.0046(13) -0.0101(13)
C15 0.0336(17) 0.0388(19) 0.0222(17) -0.0030(15) 0.0073(13) -0.0192(15)
C16 0.0217(14) 0.047(2) 0.0222(16) -0.0093(15) 0.0080(12) -0.0063(14)
C17 0.0183(14) 0.0308(16) 0.0210(15) -0.0027(13) 0.0025(11) 0.0011(12)
C18 0.0194(15) 0.048(2) 0.0264(17) -0.0062(16) 0.0006(12) -0.0050(14)
C19 0.0303(17) 0.0366(19) 0.0338(19) -0.0078(16) -0.0091(14) 0.0088(15)
C20 0.0396(19) 0.052(2) 0.0208(17) 0.0023(16) -0.0053(14) -0.0042(17)
C21 0.0296(17) 0.056(2) 0.0268(18) -0.0208(17) -0.0005(14) -0.0040(16)
C22 0.0252(16) 0.0298(17) 0.045(2) -0.0081(16) -0.0054(14) -0.0075(14)
C23 0.0215(14) 0.0203(14) 0.0172(14) -0.0028(12) 0.0074(11) -0.0019(11)
C24 0.0204(14) 0.0241(16) 0.0323(17) 0.0012(13) 0.0093(12) 0.0019(12)
C25 0.0367(18) 0.0221(16) 0.043(2) 0.0032(15) 0.0210(16) 0.0082(14)
C26 0.0471(19) 0.0207(16) 0.0289(17) -0.0104(14) 0.0205(15) -0.0079(14)
C27 0.0339(16) 0.0250(16) 0.0185(15) -0.0060(13) 0.0077(12) -0.0059(13)
C28 0.0414(18) 0.0293(17) 0.0278(17) -0.0054(15) 0.0213(14) 0.0048(14)
C29 0.0431(19) 0.0322(18) 0.0178(15) -0.0043(14) 0.0124(14) -0.0012(15)
C30 0.050(2) 0.0332(18) 0.0250(17) 0.0044(15) 0.0175(15) 0.0018(16)
C31 0.0412(19) 0.0363(19) 0.038(2) -0.0054(16) 0.0248(16) -0.0144(16)
C32 0.0237(16) 0.058(2) 0.0319(18) -0.0043(17) 0.0131(13) 0.0013(15)

loop_
_atom_type_symbol
_atom_type_description
_atom_type_scat_dispersion_real
_atom_type_scat_dispersion_imag
_atom_type_scat_source
C C 0.0033 0.0016 'International Tables Vol C Tables 4.2.6.8 and 6.1.1.4'
H H 0.0000 0.0000 'International Tables Vol C Tables 4.2.6.8 and 6.1.1.4'
Si Si 0.0817 0.0704 'International Tables Vol C Tables 4.2.6.8 and 6.1.1.4'
Fe Fe 0.3463 0.8444 'International Tables Vol C Tables 4.2.6.8 and 6.1.1.4'

loop_
_geom_angle_atom_site_label_1
_geom_angle_atom_site_label_2
_geom_angle_atom_site_label_3
_geom_angle
C13 Si1 C23 105.84(12)
C13 Si1 C3 108.41(12)
C23 Si1 C3 107.34(12)
C13 Si1 C1 112.93(12)
C23 Si1 C1 110.66(13)
C3 Si1 C1 111.35(13)
C7 Fe1 C11 118.64(13)
C7 Fe1 C9 165.92(12)
C11 Fe1 C9 67.54(14)
C7 Fe1 C10 152.17(13)
C11 Fe1 C10 40.26(13)
C9 Fe1 C10 40.31(13)
C7 Fe1 C12 108.03(12)
C11 Fe1 C12 40.48(12)
C9 Fe1 C12 67.72(12)
C10 Fe1 C12 68.02(13)
C7 Fe1 C5 68.03(11)
C11 Fe1 C5 124.92(13)
C9 Fe1 C5 120.17(12)
C10 Fe1 C5 106.95(12)
C12 Fe1 C5 162.36(12)
C7 Fe1 C6 40.73(11)
C11 Fe1 C6 105.94(13)
C9 Fe1 C6 152.76(12)
C10 Fe1 C6 117.55(12)
C12 Fe1 C6 125.49(12)
C5 Fe1 C6 40.38(12)
C7 Fe1 C4 67.78(11)
C11 Fe1 C4 163.16(12)
C9 Fe1 C4 110.17(12)
C10 Fe1 C4 127.18(13)
C12 Fe1 C4 155.69(11)
C5 Fe1 C4 40.49(11)
C6 Fe1 C4 68.01(12)
C7 Fe1 C8 127.81(12)
C11 Fe1 C8 67.64(13)
C9 Fe1 C8 40.44(12)
C10 Fe1 C8 67.96(12)
C12 Fe1 C8 40.09(11)
C5 Fe1 C8 155.51(12)
C6 Fe1 C8 163.72(12)
C4 Fe1 C8 122.30(12)
C7 Fe1 C3 40.67(11)
C11 Fe1 C3 153.49(12)
C9 Fe1 C3 128.64(12)
C10 Fe1 C3 165.45(13)
C12 Fe1 C3 120.08(12)
C5 Fe1 C3 68.96(11)
C6 Fe1 C3 69.01(11)
C4 Fe1 C3 40.91(11)
C8 Fe1 C3 109.62(11)
C15 Fe2 C14 40.97(12)
C15 Fe2 C22 156.96(13)
C14 Fe2 C22 161.37(13)
C15 Fe2 C21 120.20(13)
C14 Fe2 C21 156.73(13)
C22 Fe2 C21 40.39(13)
C15 Fe2 C16 40.58(13)
C14 Fe2 C16 68.45(12)
C22 Fe2 C16 122.63(13)
C21 Fe2 C16 106.02(12)
C15 Fe2 C20 105.25(14)
C14 Fe2 C20 121.73(14)
C22 Fe2 C20 67.74(14)
C21 Fe2 C20 40.24(14)
C16 Fe2 C20 120.86(13)
C15 Fe2 C18 159.44(14)
C14 Fe2 C18 124.82(12)
C22 Fe2 C18 40.31(13)
C21 Fe2 C18 67.89(13)
C16 Fe2 C18 159.67(14)
C20 Fe2 C18 67.87(13)
C15 Fe2 C19 121.82(14)
C14 Fe2 C19 107.86(13)
C22 Fe2 C19 67.99(13)
C21 Fe2 C19 67.98(13)
C16 Fe2 C19 157.16(14)
C20 Fe2 C19 40.43(13)
C18 Fe2 C19 40.53(13)
C15 Fe2 C17 68.44(13)
C14 Fe2 C17 68.38(12)
C22 Fe2 C17 109.25(13)
C21 Fe2 C17 123.02(13)
C16 Fe2 C17 40.61(11)
C20 Fe2 C17 157.70(13)
C18 Fe2 C17 125.16(13)
C19 Fe2 C17 160.95(13)
C15 Fe2 C13 69.20(11)
C14 Fe2 C13 41.08(11)
C22 Fe2 C13 125.02(12)
C21 Fe2 C13 160.04(13)
C16 Fe2 C13 68.80(11)
C20 Fe2 C13 159.07(13)
C18 Fe2 C13 109.91(11)
C19 Fe2 C13 124.20(12)
C17 Fe2 C13 40.72(11)
C24 Fe3 C32 161.21(13)
C24 Fe3 C28 123.70(12)
C32 Fe3 C28 40.97(13)
C24 Fe3 C25 40.93(12)
C32 Fe3 C25 156.96(14)
C28 Fe3 C25 160.01(13)
C24 Fe3 C31 155.97(13)
C32 Fe3 C31 40.78(14)
C28 Fe3 C31 68.35(13)
C25 Fe3 C31 120.94(14)
C24 Fe3 C29 106.57(13)
C32 Fe3 C29 68.52(13)
C28 Fe3 C29 40.46(12)
C25 Fe3 C29 123.15(14)
C31 Fe3 C29 68.03(13)
C24 Fe3 C27 68.41(12)
C32 Fe3 C27 108.77(13)
C28 Fe3 C27 122.78(12)
C25 Fe3 C27 68.33(13)
C31 Fe3 C27 125.48(13)
C29 Fe3 C27 157.50(12)
C24 Fe3 C26 68.58(12)
C32 Fe3 C26 122.20(14)
C28 Fe3 C26 158.18(13)
C25 Fe3 C26 40.66(13)
C31 Fe3 C26 108.07(13)
C29 Fe3 C26 160.06(13)
C27 Fe3 C26 40.53(12)
C24 Fe3 C30 120.48(13)
C32 Fe3 C30 68.42(14)
C28 Fe3 C30 68.30(13)
C25 Fe3 C30 106.47(13)
C31 Fe3 C30 40.19(13)
C29 Fe3 C30 40.67(13)
C27 Fe3 C30 160.98(12)
C26 Fe3 C30 123.78(13)
C24 Fe3 C23 41.18(11)
C32 Fe3 C23 124.43(13)
C28 Fe3 C23 107.13(12)
C25 Fe3 C23 69.42(12)
C31 Fe3 C23 161.92(13)
C29 Fe3 C23 120.68(12)
C27 Fe3 C23 41.07(11)
C26 Fe3 C23 69.23(11)
C30 Fe3 C23 156.17(12)
C2 C1 Si1 125.8(2)
C2 C1 H1 117.1
Si1 C1 H1 117.1
C1 C2 H2A 120.0
C1 C2 H2B 120.0
H2A C2 H2B 120.0
C7 C3 C4 105.4(2)
C7 C3 Si1 122.8(2)
C4 C3 Si1 131.7(2)
C7 C3 Fe1 68.56(15)
C4 C3 Fe1 68.82(15)
Si1 C3 Fe1 129.10(14)
C5 C4 C3 109.3(2)
C5 C4 Fe1 69.69(16)
C3 C4 Fe1 70.27(15)
C5 C4 H4 125.3
C3 C4 H4 125.3
Fe1 C4 H4 125.3
C6 C5 C4 108.1(3)
C6 C5 Fe1 69.84(16)
C4 C5 Fe1 69.82(16)
C6 C5 H5 126.0
C4 C5 H5 126.0
Fe1 C5 H5 126.0
C5 C6 C7 107.4(2)
C5 C6 Fe1 69.78(16)
C7 C6 Fe1 69.29(16)
C5 C6 H6 126.3
C7 C6 H6 126.3
Fe1 C6 H6 126.3
C6 C7 C3 109.8(2)
C6 C7 Fe1 69.98(16)
C3 C7 Fe1 70.78(15)
C6 C7 H7 125.1
C3 C7 H7 125.1
Fe1 C7 H7 125.1
C12 C8 C9 107.6(3)
C12 C8 Fe1 69.60(17)
C9 C8 Fe1 69.26(17)
C12 C8 H8 126.2
C9 C8 H8 126.2
Fe1 C8 H8 126.2
C10 C9 C8 108.5(3)
C10 C9 Fe1 69.93(17)
C8 C9 Fe1 70.30(17)
C10 C9 H9 125.8
C8 C9 H9 125.8
Fe1 C9 H9 125.8
C11 C10 C9 107.5(3)
C11 C10 Fe1 69.65(17)
C9 C10 Fe1 69.76(17)
C11 C10 H10 126.3
C9 C10 H10 126.3
Fe1 C10 H10 126.3
C10 C11 C12 108.6(3)
C10 C11 Fe1 70.09(18)
C12 C11 Fe1 70.06(17)
C10 C11 H11 125.7
C12 C11 H11 125.7
Fe1 C11 H11 125.7
C8 C12 C11 107.9(3)
C8 C12 Fe1 70.31(17)
C11 C12 Fe1 69.46(17)
C8 C12 H12 126.1
C11 C12 H12 126.1
Fe1 C12 H12 126.1
C17 C13 C14 106.2(2)
C17 C13 Si1 124.0(2)
C14 C13 Si1 129.8(2)
C17 C13 Fe2 69.10(15)
C14 C13 Fe2 68.39(15)
Si1 C13 Fe2 128.51(14)
C15 C14 C13 108.6(3)
C15 C14 Fe2 69.13(16)
C13 C14 Fe2 70.53(16)
C15 C14 H14 125.7
C13 C14 H14 125.7
Fe2 C14 H14 125.7
C16 C15 C14 108.1(3)
C16 C15 Fe2 70.21(17)
C14 C15 Fe2 69.89(16)
C16 C15 H15 125.9
C14 C15 H15 125.9
Fe2 C15 H15 125.9
C15 C16 C17 108.3(3)
C15 C16 Fe2 69.21(17)
C17 C16 Fe2 70.12(16)
C15 C16 H16 125.9
C17 C16 H16 125.9
Fe2 C16 H16 125.9
C16 C17 C13 108.8(3)
C16 C17 Fe2 69.27(17)
C13 C17 Fe2 70.17(16)
C16 C17 H17 125.6
C13 C17 H17 125.6
Fe2 C17 H17 125.6
C22 C18 C19 108.0(3)
C22 C18 Fe2 69.79(17)
C19 C18 Fe2 69.82(18)
C22 C18 H18 126.0
C19 C18 H18 126.0
Fe2 C18 H18 126.0
C20 C19 C18 107.5(3)
C20 C19 Fe2 69.67(18)
C18 C19 Fe2 69.65(17)
C20 C19 H19 126.3
C18 C19 H19 126.3
Fe2 C19 H19 126.3
C21 C20 C19 108.4(3)
C21 C20 Fe2 69.86(19)
C19 C20 Fe2 69.90(18)
C21 C20 H20 125.8
C19 C20 H20 125.8
Fe2 C20 H20 125.8
C20 C21 C22 108.0(3)
C20 C21 Fe2 69.90(18)
C22 C21 Fe2 69.80(18)
C20 C21 H21 126.0
C22 C21 H21 126.0
Fe2 C21 H21 126.0
C18 C22 C21 108.1(3)
C18 C22 Fe2 69.90(18)
C21 C22 Fe2 69.81(18)
C18 C22 H22 125.9
C21 C22 H22 125.9
Fe2 C22 H22 125.9
C24 C23 C27 105.6(2)
C24 C23 Si1 125.1(2)
C27 C23 Si1 129.2(2)
C24 C23 Fe3 68.49(15)
C27 C23 Fe3 69.05(15)
Si1 C23 Fe3 127.93(14)
C25 C24 C23 109.2(3)
C25 C24 Fe3 69.80(16)
C23 C24 Fe3 70.34(15)
C25 C24 H24 125.4
C23 C24 H24 125.4
Fe3 C24 H24 125.4
C26 C25 C24 107.9(3)
C26 C25 Fe3 69.97(17)
C24 C25 Fe3 69.26(16)
C26 C25 H25 126.1
C24 C25 H25 126.1
Fe3 C25 H25 126.1
C27 C26 C25 107.9(3)
C27 C26 Fe3 69.68(16)
C25 C26 Fe3 69.38(17)
C27 C26 H26 126.0
C25 C26 H26 126.0
Fe3 C26 H26 126.0
C26 C27 C23 109.4(3)
C26 C27 Fe3 69.79(16)
C23 C27 Fe3 69.88(15)
C26 C27 H27 125.3
C23 C27 H27 125.3
Fe3 C27 H27 125.3
C29 C28 C32 108.2(3)
C29 C28 Fe3 70.05(17)
C32 C28 Fe3 69.50(17)
C29 C28 H28 125.9
C32 C28 H28 125.9
Fe3 C28 H28 125.9
C28 C29 C30 108.1(3)
C28 C29 Fe3 69.49(17)
C30 C29 Fe3 69.96(17)
C28 C29 H29 125.9
C30 C29 H29 125.9
Fe3 C29 H29 125.9
C31 C30 C29 107.8(3)
C31 C30 Fe3 69.59(18)
C29 C30 Fe3 69.37(17)
C31 C30 H30 126.1
C29 C30 H30 126.1
Fe3 C30 H30 126.1
C30 C31 C32 108.7(3)
C30 C31 Fe3 70.21(18)
C32 C31 Fe3 69.33(17)
C30 C31 H31 125.7
C32 C31 H31 125.7
Fe3 C31 H31 125.7
C31 C32 C28 107.3(3)
C31 C32 Fe3 69.90(18)
C28 C32 Fe3 69.54(17)
C31 C32 H32 126.4
C28 C32 H32 126.4
Fe3 C32 H32 126.4

loop_
_geom_bond_atom_site_label_1
_geom_bond_atom_site_label_2
_geom_bond_distance
Si1 C13 1.846(3)
Si1 C23 1.846(3)
Si1 C3 1.847(3)
Si1 C1 1.849(3)
Fe1 C7 2.029(3)
Fe1 C11 2.029(3)
Fe1 C9 2.033(3)
Fe1 C10 2.035(3)
Fe1 C12 2.037(3)
Fe1 C5 2.038(3)
Fe1 C6 2.038(3)
Fe1 C4 2.039(3)
Fe1 C8 2.047(3)
Fe1 C3 2.059(3)
Fe2 C15 2.013(3)
Fe2 C14 2.023(3)
Fe2 C22 2.026(3)
Fe2 C21 2.026(3)
Fe2 C16 2.026(3)
Fe2 C20 2.026(3)
Fe2 C18 2.027(3)
Fe2 C19 2.029(3)
Fe2 C17 2.037(3)
Fe2 C13 2.051(3)
Fe3 C24 2.013(3)
Fe3 C32 2.016(3)
Fe3 C28 2.017(3)
Fe3 C25 2.020(3)
Fe3 C31 2.024(3)
Fe3 C29 2.024(3)
Fe3 C27 2.026(3)
Fe3 C26 2.028(3)
Fe3 C30 2.032(3)
Fe3 C23 2.037(3)
C1 C2 1.310(4)
C1 H1 0.9500
C2 H2A 0.9500
C2 H2B 0.9500
C3 C7 1.421(4)
C3 C4 1.432(4)
C4 C5 1.411(4)
C4 H4 1.0000
C5 C6 1.407(4)
C5 H5 1.0000
C6 C7 1.415(4)
C6 H6 1.0000
C7 H7 1.0000
C8 C12 1.400(4)
C8 C9 1.410(4)
C8 H8 1.0000
C9 C10 1.402(5)
C9 H9 1.0000
C10 C11 1.399(5)
C10 H10 1.0000
C11 C12 1.407(4)
C11 H11 1.0000
C12 H12 1.0000
C13 C17 1.423(4)
C13 C14 1.430(4)
C14 C15 1.413(4)
C14 H14 1.0000
C15 C16 1.401(4)
C15 H15 1.0000
C16 C17 1.410(4)
C16 H16 1.0000
C17 H17 1.0000
C18 C22 1.396(4)
C18 C19 1.405(5)
C18 H18 1.0000
C19 C20 1.401(5)
C19 H19 1.0000
C20 C21 1.394(5)
C20 H20 1.0000
C21 C22 1.398(5)
C21 H21 1.0000
C22 H22 1.0000
C23 C24 1.425(4)
C23 C27 1.425(4)
C24 C25 1.410(4)
C24 H24 1.0000
C25 C26 1.406(5)
C25 H25 1.0000
C26 C27 1.404(4)
C26 H26 1.0000
C27 H27 1.0000
C28 C29 1.398(4)
C28 C32 1.411(4)
C28 H28 1.0000
C29 C30 1.410(4)
C29 H29 1.0000
C30 C31 1.394(5)
C30 H30 1.0000
C31 C32 1.408(5)
C31 H31 1.0000
C32 H32 1.0000

loop_
_geom_torsion_atom_site_label_1
_geom_torsion_atom_site_label_2
_geom_torsion_atom_site_label_3
_geom_torsion_atom_site_label_4
_geom_torsion
C13 Si1 C1 C2 103.5(3)
C23 Si1 C1 C2 -138.1(3)
C3 Si1 C1 C2 -18.8(3)
C13 Si1 C3 C7 31.0(3)
C23 Si1 C3 C7 -82.9(2)
C1 Si1 C3 C7 155.9(2)
C13 Si1 C3 C4 -152.7(3)
C23 Si1 C3 C4 93.4(3)
C1 Si1 C3 C4 -27.9(3)
C13 Si1 C3 Fe1 -56.9(2)
C23 Si1 C3 Fe1 -170.79(16)
C1 Si1 C3 Fe1 67.9(2)
C11 Fe1 C3 C7 -46.7(3)
C9 Fe1 C3 C7 -167.18(17)
C10 Fe1 C3 C7 156.5(4)
C12 Fe1 C3 C7 -82.79(19)
C5 Fe1 C3 C7 80.37(17)
C6 Fe1 C3 C7 36.97(17)
C4 Fe1 C3 C7 117.2(2)
C8 Fe1 C3 C7 -125.73(17)
C7 Fe1 C3 C4 -117.2(2)
C11 Fe1 C3 C4 -163.9(3)
C9 Fe1 C3 C4 75.6(2)
C10 Fe1 C3 C4 39.3(5)
C12 Fe1 C3 C4 160.00(16)
C5 Fe1 C3 C4 -36.84(16)
C6 Fe1 C3 C4 -80.24(17)
C8 Fe1 C3 C4 117.06(17)
C7 Fe1 C3 Si1 115.6(3)
C11 Fe1 C3 Si1 68.9(3)
C9 Fe1 C3 Si1 -51.6(2)
C10 Fe1 C3 Si1 -87.9(5)
C12 Fe1 C3 Si1 32.8(2)
C5 Fe1 C3 Si1 -164.1(2)
C6 Fe1 C3 Si1 152.5(2)
C4 Fe1 C3 Si1 -127.2(3)
C8 Fe1 C3 Si1 -10.2(2)
C7 C3 C4 C5 -0.2(3)
Si1 C3 C4 C5 -177.0(2)
Fe1 C3 C4 C5 58.9(2)
C7 C3 C4 Fe1 -59.14(18)
Si1 C3 C4 Fe1 124.1(2)
C7 Fe1 C4 C5 -81.72(18)
C11 Fe1 C4 C5 34.2(5)
C9 Fe1 C4 C5 113.23(18)
C10 Fe1 C4 C5 71.0(2)
C12 Fe1 C4 C5 -166.4(3)
C6 Fe1 C4 C5 -37.60(17)
C8 Fe1 C4 C5 156.59(17)
C3 Fe1 C4 C5 -120.5(2)
C7 Fe1 C4 C3 38.76(16)
C11 Fe1 C4 C3 154.7(4)
C9 Fe1 C4 C3 -126.29(17)
C10 Fe1 C4 C3 -168.47(17)
C12 Fe1 C4 C3 -46.0(3)
C5 Fe1 C4 C3 120.5(2)
C6 Fe1 C4 C3 82.88(17)
C8 Fe1 C4 C3 -82.93(18)
C3 C4 C5 C6 0.3(3)
Fe1 C4 C5 C6 59.6(2)
C3 C4 C5 Fe1 -59.27(19)
C7 Fe1 C5 C6 -38.09(17)
C11 Fe1 C5 C6 72.3(2)
C9 Fe1 C5 C6 154.67(18)
C10 Fe1 C5 C6 112.83(19)
C12 Fe1 C5 C6 42.3(5)
C4 Fe1 C5 C6 -119.2(2)
C8 Fe1 C5 C6 -173.3(3)
C3 Fe1 C5 C6 -81.94(18)
C7 Fe1 C5 C4 81.06(18)
C11 Fe1 C5 C4 -168.53(17)
C9 Fe1 C5 C4 -86.2(2)
C10 Fe1 C5 C4 -128.02(18)
C12 Fe1 C5 C4 161.4(4)
C6 Fe1 C5 C4 119.2(2)
C8 Fe1 C5 C4 -54.1(3)
C3 Fe1 C5 C4 37.21(16)
C4 C5 C6 C7 -0.3(3)
Fe1 C5 C6 C7 59.29(19)
C4 C5 C6 Fe1 -59.6(2)
C7 Fe1 C6 C5 118.7(2)
C11 Fe1 C6 C5 -125.67(18)
C9 Fe1 C6 C5 -53.9(3)
C10 Fe1 C6 C5 -83.9(2)
C12 Fe1 C6 C5 -165.50(17)
C4 Fe1 C6 C5 37.70(17)
C8 Fe1 C6 C5 170.0(4)
C3 Fe1 C6 C5 81.81(18)
C11 Fe1 C6 C7 115.61(18)
C9 Fe1 C6 C7 -172.6(3)
C10 Fe1 C6 C7 157.35(17)
C12 Fe1 C6 C7 75.8(2)
C5 Fe1 C6 C7 -118.7(2)
C4 Fe1 C6 C7 -81.03(17)
C8 Fe1 C6 C7 51.3(5)
C3 Fe1 C6 C7 -36.92(16)
C5 C6 C7 C3 0.1(3)
Fe1 C6 C7 C3 59.74(19)
C5 C6 C7 Fe1 -59.6(2)
C4 C3 C7 C6 0.0(3)
Si1 C3 C7 C6 177.2(2)
Fe1 C3 C7 C6 -59.26(19)
C4 C3 C7 Fe1 59.31(18)
Si1 C3 C7 Fe1 -123.6(2)
C11 Fe1 C7 C6 -81.1(2)
C9 Fe1 C7 C6 166.1(5)
C10 Fe1 C7 C6 -47.0(3)
C12 Fe1 C7 C6 -123.91(18)
C5 Fe1 C7 C6 37.78(17)
C4 Fe1 C7 C6 81.63(18)
C8 Fe1 C7 C6 -163.92(17)
C3 Fe1 C7 C6 120.6(2)
C11 Fe1 C7 C3 158.28(17)
C9 Fe1 C7 C3 45.4(6)
C10 Fe1 C7 C3 -167.6(2)
C12 Fe1 C7 C3 115.47(17)
C5 Fe1 C7 C3 -82.84(17)
C6 Fe1 C7 C3 -120.6(2)
C4 Fe1 C7 C3 -38.98(16)
C8 Fe1 C7 C3 75.5(2)
C7 Fe1 C8 C12 71.7(2)
C11 Fe1 C8 C12 -37.96(18)
C9 Fe1 C8 C12 -119.1(3)
C10 Fe1 C8 C12 -81.6(2)
C5 Fe1 C8 C12 -164.1(3)
C6 Fe1 C8 C12 31.6(5)
C4 Fe1 C8 C12 157.39(17)
C3 Fe1 C8 C12 113.76(18)
C7 Fe1 C8 C9 -169.18(18)
C11 Fe1 C8 C9 81.1(2)
C10 Fe1 C8 C9 37.50(19)
C12 Fe1 C8 C9 119.1(3)
C5 Fe1 C8 C9 -45.0(4)
C6 Fe1 C8 C9 150.7(4)
C4 Fe1 C8 C9 -83.5(2)
C3 Fe1 C8 C9 -127.14(19)
C12 C8 C9 C10 -0.5(3)
Fe1 C8 C9 C10 -59.7(2)
C12 C8 C9 Fe1 59.2(2)
C7 Fe1 C9 C10 156.8(5)
C11 Fe1 C9 C10 37.9(2)
C12 Fe1 C9 C10 81.8(2)
C5 Fe1 C9 C10 -80.6(2)
C6 Fe1 C9 C10 -43.3(4)
C4 Fe1 C9 C10 -124.2(2)
C8 Fe1 C9 C10 119.3(3)
C3 Fe1 C9 C10 -166.72(18)
C7 Fe1 C9 C8 37.5(6)
C11 Fe1 C9 C8 -81.4(2)
C10 Fe1 C9 C8 -119.3(3)
C12 Fe1 C9 C8 -37.45(17)
C5 Fe1 C9 C8 160.17(17)
C6 Fe1 C9 C8 -162.6(2)
C4 Fe1 C9 C8 116.53(18)
C3 Fe1 C9 C8 74.0(2)
C8 C9 C10 C11 0.3(3)
Fe1 C9 C10 C11 -59.7(2)
C8 C9 C10 Fe1 60.0(2)
C7 Fe1 C10 C11 -49.6(3)
C9 Fe1 C10 C11 118.6(3)
C12 Fe1 C10 C11 37.57(19)
C5 Fe1 C10 C11 -124.48(19)
C6 Fe1 C10 C11 -82.1(2)
C4 Fe1 C10 C11 -164.42(18)
C8 Fe1 C10 C11 81.0(2)
C3 Fe1 C10 C11 164.2(4)
C7 Fe1 C10 C9 -168.2(2)
C11 Fe1 C10 C9 -118.6(3)
C12 Fe1 C10 C9 -81.0(2)
C5 Fe1 C10 C9 116.9(2)
C6 Fe1 C10 C9 159.27(18)
C4 Fe1 C10 C9 77.0(2)
C8 Fe1 C10 C9 -37.62(18)
C3 Fe1 C10 C9 45.6(5)
C9 C10 C11 C12 0.0(3)
Fe1 C10 C11 C12 -59.7(2)
C9 C10 C11 Fe1 59.8(2)
C7 Fe1 C11 C10 156.12(18)
C9 Fe1 C11 C10 -37.92(19)
C12 Fe1 C11 C10 -119.4(3)
C5 Fe1 C11 C10 74.1(2)
C6 Fe1 C11 C10 114.0(2)
C4 Fe1 C11 C10 47.6(5)
C8 Fe1 C11 C10 -81.8(2)
C3 Fe1 C11 C10 -171.2(2)
C7 Fe1 C11 C12 -84.5(2)
C9 Fe1 C11 C12 81.51(19)
C10 Fe1 C11 C12 119.4(3)
C5 Fe1 C11 C12 -166.48(17)
C6 Fe1 C11 C12 -126.55(18)
C4 Fe1 C11 C12 167.1(4)
C8 Fe1 C11 C12 37.60(17)
C3 Fe1 C11 C12 -51.7(3)
C9 C8 C12 C11 0.5(3)
Fe1 C8 C12 C11 59.5(2)
C9 C8 C12 Fe1 -59.0(2)
C10 C11 C12 C8 -0.3(3)
Fe1 C11 C12 C8 -60.1(2)
C10 C11 C12 Fe1 59.7(2)
C7 Fe1 C12 C8 -127.92(17)
C11 Fe1 C12 C8 118.8(3)
C9 Fe1 C12 C8 37.77(18)
C10 Fe1 C12 C8 81.44(19)
C5 Fe1 C12 C8 158.0(4)
C6 Fe1 C12 C8 -169.61(17)
C4 Fe1 C12 C8 -52.1(3)
C3 Fe1 C12 C8 -85.09(19)
C7 Fe1 C12 C11 113.27(19)
C9 Fe1 C12 C11 -81.0(2)
C10 Fe1 C12 C11 -37.37(19)
C5 Fe1 C12 C11 39.2(5)
C6 Fe1 C12 C11 71.6(2)
C4 Fe1 C12 C11 -170.9(3)
C8 Fe1 C12 C11 -118.8(3)
C3 Fe1 C12 C11 156.11(18)
C23 Si1 C13 C17 13.6(3)
C3 Si1 C13 C17 -101.3(2)
C1 Si1 C13 C17 134.9(2)
C23 Si1 C13 C14 -168.5(2)
C3 Si1 C13 C14 76.6(3)
C1 Si1 C13 C14 -47.2(3)
C23 Si1 C13 Fe2 -75.6(2)
C3 Si1 C13 Fe2 169.51(16)
C1 Si1 C13 Fe2 45.6(2)
C15 Fe2 C13 C17 80.72(18)
C14 Fe2 C13 C17 118.2(2)
C22 Fe2 C13 C17 -78.6(2)
C21 Fe2 C13 C17 -41.3(4)
C16 Fe2 C13 C17 37.11(17)
C20 Fe2 C13 C17 158.9(3)
C18 Fe2 C13 C17 -121.20(18)
C19 Fe2 C13 C17 -164.21(18)
C15 Fe2 C13 C14 -37.50(18)
C22 Fe2 C13 C14 163.14(18)
C21 Fe2 C13 C14 -159.5(3)
C16 Fe2 C13 C14 -81.11(18)
C20 Fe2 C13 C14 40.6(4)
C18 Fe2 C13 C14 120.57(18)
C19 Fe2 C13 C14 77.6(2)
C17 Fe2 C13 C14 -118.2(2)
C15 Fe2 C13 Si1 -161.8(2)
C14 Fe2 C13 Si1 -124.3(3)
C22 Fe2 C13 Si1 38.8(2)
C21 Fe2 C13 Si1 76.1(4)
C16 Fe2 C13 Si1 154.5(2)
C20 Fe2 C13 Si1 -83.7(4)
C18 Fe2 C13 Si1 -3.8(2)
C19 Fe2 C13 Si1 -46.8(2)
C17 Fe2 C13 Si1 117.4(3)
C17 C13 C14 C15 -0.2(3)
Si1 C13 C14 C15 -178.4(2)
Fe2 C13 C14 C15 58.8(2)
C17 C13 C14 Fe2 -59.01(18)
Si1 C13 C14 Fe2 122.8(2)
C22 Fe2 C14 C15 -167.8(4)
C21 Fe2 C14 C15 42.6(4)
C16 Fe2 C14 C15 -37.75(19)
C20 Fe2 C14 C15 76.1(2)
C18 Fe2 C14 C15 159.81(19)
C19 Fe2 C14 C15 118.3(2)
C17 Fe2 C14 C15 -81.6(2)
C13 Fe2 C14 C15 -119.8(3)
C15 Fe2 C14 C13 119.8(3)
C22 Fe2 C14 C13 -48.0(5)
C21 Fe2 C14 C13 162.4(3)
C16 Fe2 C14 C13 82.02(18)
C20 Fe2 C14 C13 -164.13(17)
C18 Fe2 C14 C13 -80.4(2)
C19 Fe2 C14 C13 -121.95(18)
C17 Fe2 C14 C13 38.20(16)
C13 C14 C15 C16 0.4(3)
Fe2 C14 C15 C16 60.1(2)
C13 C14 C15 Fe2 -59.70(19)
C14 Fe2 C15 C16 -118.9(3)
C22 Fe2 C15 C16 51.2(4)
C21 Fe2 C15 C16 79.1(2)
C20 Fe2 C15 C16 119.94(19)
C18 Fe2 C15 C16 -172.7(3)
C19 Fe2 C15 C16 160.53(18)
C17 Fe2 C15 C16 -37.49(17)
C13 Fe2 C15 C16 -81.30(18)
C22 Fe2 C15 C14 170.1(3)
C21 Fe2 C15 C14 -161.97(19)
C16 Fe2 C15 C14 118.9(3)
C20 Fe2 C15 C14 -121.2(2)
C18 Fe2 C15 C14 -53.8(4)
C19 Fe2 C15 C14 -80.6(2)
C17 Fe2 C15 C14 81.42(19)
C13 Fe2 C15 C14 37.60(18)
C14 C15 C16 C17 -0.4(3)
Fe2 C15 C16 C17 59.5(2)
C14 C15 C16 Fe2 -59.9(2)
C14 Fe2 C16 C15 38.11(18)
C22 Fe2 C16 C15 -158.77(19)
C21 Fe2 C16 C15 -117.99(19)
C20 Fe2 C16 C15 -76.9(2)
C18 Fe2 C16 C15 172.6(3)
C19 Fe2 C16 C15 -46.8(4)
C17 Fe2 C16 C15 119.6(3)
C13 Fe2 C16 C15 82.38(18)
C15 Fe2 C16 C17 -119.6(3)
C14 Fe2 C16 C17 -81.48(18)
C22 Fe2 C16 C17 81.6(2)
C21 Fe2 C16 C17 122.42(19)
C20 Fe2 C16 C17 163.51(18)
C18 Fe2 C16 C17 53.0(4)
C19 Fe2 C16 C17 -166.4(3)
C13 Fe2 C16 C17 -37.21(17)
C15 C16 C17 C13 0.3(3)
Fe2 C16 C17 C13 59.19(19)
C15 C16 C17 Fe2 -58.9(2)
C14 C13 C17 C16 -0.1(3)
Si1 C13 C17 C16 178.25(19)
Fe2 C13 C17 C16 -58.64(19)
C14 C13 C17 Fe2 58.56(18)
Si1 C13 C17 Fe2 -123.1(2)
C15 Fe2 C17 C16 37.46(18)
C14 Fe2 C17 C16 81.68(19)
C22 Fe2 C17 C16 -118.05(19)
C21 Fe2 C17 C16 -75.4(2)
C20 Fe2 C17 C16 -39.9(4)
C18 Fe2 C17 C16 -160.15(18)
C19 Fe2 C17 C16 163.8(4)
C13 Fe2 C17 C16 120.2(2)
C15 Fe2 C17 C13 -82.74(18)
C14 Fe2 C17 C13 -38.52(16)
C22 Fe2 C17 C13 121.74(18)
C21 Fe2 C17 C13 164.41(17)
C16 Fe2 C17 C13 -120.2(2)
C20 Fe2 C17 C13 -160.1(3)
C18 Fe2 C17 C13 79.6(2)
C19 Fe2 C17 C13 43.6(4)
C15 Fe2 C18 C22 -155.2(3)
C14 Fe2 C18 C22 164.67(19)
C21 Fe2 C18 C22 -37.6(2)
C16 Fe2 C18 C22 38.5(4)
C20 Fe2 C18 C22 -81.2(2)
C19 Fe2 C18 C22 -119.1(3)
C17 Fe2 C18 C22 78.1(2)
C13 Fe2 C18 C22 121.1(2)
C15 Fe2 C18 C19 -36.1(4)
C14 Fe2 C18 C19 -76.2(2)
C22 Fe2 C18 C19 119.1(3)
C21 Fe2 C18 C19 81.5(2)
C16 Fe2 C18 C19 157.7(3)
C20 Fe2 C18 C19 37.93(19)
C17 Fe2 C18 C19 -162.81(18)
C13 Fe2 C18 C19 -119.76(19)
C22 C18 C19 C20 -0.1(3)
Fe2 C18 C19 C20 -59.7(2)
C22 C18 C19 Fe2 59.5(2)
C15 Fe2 C19 C20 -75.5(2)
C14 Fe2 C19 C20 -118.3(2)
C22 Fe2 C19 C20 81.1(2)
C21 Fe2 C19 C20 37.3(2)
C16 Fe2 C19 C20 -41.5(4)
C18 Fe2 C19 C20 118.6(3)
C17 Fe2 C19 C20 166.4(3)
C13 Fe2 C19 C20 -160.67(19)
C15 Fe2 C19 C18 165.92(18)
C14 Fe2 C19 C18 123.11(18)
C22 Fe2 C19 C18 -37.55(19)
C21 Fe2 C19 C18 -81.3(2)
C16 Fe2 C19 C18 -160.1(3)
C20 Fe2 C19 C18 -118.6(3)
C17 Fe2 C19 C18 47.8(5)
C13 Fe2 C19 C18 80.7(2)
C18 C19 C20 C21 0.2(4)
Fe2 C19 C20 C21 -59.5(2)
C18 C19 C20 Fe2 59.6(2)
C15 Fe2 C20 C21 -119.0(2)
C14 Fe2 C20 C21 -160.29(19)
C22 Fe2 C20 C21 37.8(2)
C16 Fe2 C20 C21 -78.0(2)
C18 Fe2 C20 C21 81.5(2)
C19 Fe2 C20 C21 119.5(3)
C17 Fe2 C20 C21 -48.8(4)
C13 Fe2 C20 C21 169.5(3)
C15 Fe2 C20 C19 121.5(2)
C14 Fe2 C20 C19 80.2(2)
C22 Fe2 C20 C19 -81.7(2)
C21 Fe2 C20 C19 -119.5(3)
C16 Fe2 C20 C19 162.6(2)
C18 Fe2 C20 C19 -38.0(2)
C17 Fe2 C20 C19 -168.3(3)
C13 Fe2 C20 C19 50.0(4)
C19 C20 C21 C22 -0.2(4)
Fe2 C20 C21 C22 -59.7(2)
C19 C20 C21 Fe2 59.5(2)
C15 Fe2 C21 C20 77.5(2)
C14 Fe2 C21 C20 46.6(4)
C22 Fe2 C21 C20 -119.0(3)
C16 Fe2 C21 C20 119.1(2)
C18 Fe2 C21 C20 -81.4(2)
C19 Fe2 C21 C20 -37.5(2)
C17 Fe2 C21 C20 160.08(19)
C13 Fe2 C21 C20 -169.0(3)
C15 Fe2 C21 C22 -163.55(19)
C14 Fe2 C21 C22 165.5(3)
C16 Fe2 C21 C22 -121.9(2)
C20 Fe2 C21 C22 119.0(3)
C18 Fe2 C21 C22 37.56(19)
C19 Fe2 C21 C22 81.5(2)
C17 Fe2 C21 C22 -81.0(2)
C13 Fe2 C21 C22 -50.1(4)
C19 C18 C22 C21 0.0(3)
Fe2 C18 C22 C21 59.6(2)
C19 C18 C22 Fe2 -59.6(2)
C20 C21 C22 C18 0.1(3)
Fe2 C21 C22 C18 -59.6(2)
C20 C21 C22 Fe2 59.7(2)
C15 Fe2 C22 C18 157.9(3)
C14 Fe2 C22 C18 -42.8(5)
C21 Fe2 C22 C18 119.2(3)
C16 Fe2 C22 C18 -165.11(18)
C20 Fe2 C22 C18 81.6(2)
C19 Fe2 C22 C18 37.75(19)
C17 Fe2 C22 C18 -122.10(19)
C13 Fe2 C22 C18 -79.4(2)
C15 Fe2 C22 C21 38.7(4)
C14 Fe2 C22 C21 -162.0(4)
C16 Fe2 C22 C21 75.7(2)
C20 Fe2 C22 C21 -37.6(2)
C18 Fe2 C22 C21 -119.2(3)
C19 Fe2 C22 C21 -81.4(2)
C17 Fe2 C22 C21 118.7(2)
C13 Fe2 C22 C21 161.36(19)
C13 Si1 C23 C24 -101.2(2)
C3 Si1 C23 C24 14.4(3)
C1 Si1 C23 C24 136.1(2)
C13 Si1 C23 C27 77.0(3)
C3 Si1 C23 C27 -167.3(2)
C1 Si1 C23 C27 -45.6(3)
C13 Si1 C23 Fe3 169.95(16)
C3 Si1 C23 Fe3 -74.42(19)
C1 Si1 C23 Fe3 47.3(2)
C32 Fe3 C23 C24 -163.66(18)
C28 Fe3 C23 C24 -121.97(18)
C25 Fe3 C23 C24 37.21(18)
C31 Fe3 C23 C24 165.5(4)
C29 Fe3 C23 C24 -79.9(2)
C27 Fe3 C23 C24 117.5(2)
C26 Fe3 C23 C24 80.80(18)
C30 Fe3 C23 C24 -47.0(4)
C24 Fe3 C23 C27 -117.5(2)
C32 Fe3 C23 C27 78.9(2)
C28 Fe3 C23 C27 120.57(18)
C25 Fe3 C23 C27 -80.25(19)
C31 Fe3 C23 C27 48.0(4)
C29 Fe3 C23 C27 162.60(17)
C26 Fe3 C23 C27 -36.66(18)
C30 Fe3 C23 C27 -164.5(3)
C24 Fe3 C23 Si1 118.5(3)
C32 Fe3 C23 Si1 -45.2(2)
C28 Fe3 C23 Si1 -3.5(2)
C25 Fe3 C23 Si1 155.7(2)
C31 Fe3 C23 Si1 -76.0(4)
C29 Fe3 C23 Si1 38.5(2)
C27 Fe3 C23 Si1 -124.0(3)
C26 Fe3 C23 Si1 -160.7(2)
C30 Fe3 C23 Si1 71.5(4)
C27 C23 C24 C25 0.2(3)
Si1 C23 C24 C25 178.8(2)
Fe3 C23 C24 C25 -59.2(2)
C27 C23 C24 Fe3 59.37(18)
Si1 C23 C24 Fe3 -122.0(2)
C32 Fe3 C24 C25 166.3(4)
C28 Fe3 C24 C25 -162.76(19)
C31 Fe3 C24 C25 -48.8(4)
C29 Fe3 C24 C25 -121.8(2)
C27 Fe3 C24 C25 81.4(2)
C26 Fe3 C24 C25 37.68(19)
C30 Fe3 C24 C25 -79.8(2)
C23 Fe3 C24 C25 120.2(3)
C32 Fe3 C24 C23 46.1(5)
C28 Fe3 C24 C23 77.0(2)
C25 Fe3 C24 C23 -120.2(3)
C31 Fe3 C24 C23 -169.0(3)
C29 Fe3 C24 C23 117.94(17)
C27 Fe3 C24 C23 -38.82(16)
C26 Fe3 C24 C23 -82.53(18)
C30 Fe3 C24 C23 159.94(17)
C23 C24 C25 C26 -0.1(3)
Fe3 C24 C25 C26 -59.5(2)
C23 C24 C25 Fe3 59.49(19)
C24 Fe3 C25 C26 119.1(3)
C32 Fe3 C25 C26 -49.6(4)
C28 Fe3 C25 C26 165.3(3)
C31 Fe3 C25 C26 -81.8(2)
C29 Fe3 C25 C26 -164.34(18)
C27 Fe3 C25 C26 37.56(17)
C30 Fe3 C25 C26 -123.06(19)
C23 Fe3 C25 C26 81.72(18)
C32 Fe3 C25 C24 -168.8(3)
C28 Fe3 C25 C24 46.1(4)
C31 Fe3 C25 C24 159.08(19)
C29 Fe3 C25 C24 76.5(2)
C27 Fe3 C25 C24 -81.59(19)
C26 Fe3 C25 C24 -119.1(3)
C30 Fe3 C25 C24 117.8(2)
C23 Fe3 C25 C24 -37.43(17)
C24 C25 C26 C27 -0.1(3)
Fe3 C25 C26 C27 -59.2(2)
C24 C25 C26 Fe3 59.1(2)
C24 Fe3 C26 C27 81.41(19)
C32 Fe3 C26 C27 -81.3(2)
C28 Fe3 C26 C27 -47.2(4)
C25 Fe3 C26 C27 119.3(3)
C31 Fe3 C26 C27 -123.91(19)
C29 Fe3 C26 C27 160.9(3)
C30 Fe3 C26 C27 -165.45(18)
C23 Fe3 C26 C27 37.13(17)
C24 Fe3 C26 C25 -37.93(18)
C32 Fe3 C26 C25 159.37(19)
C28 Fe3 C26 C25 -166.5(3)
C31 Fe3 C26 C25 116.8(2)
C29 Fe3 C26 C25 41.5(4)
C27 Fe3 C26 C25 -119.3(3)
C30 Fe3 C26 C25 75.2(2)
C23 Fe3 C26 C25 -82.21(18)
C25 C26 C27 C23 0.3(3)
Fe3 C26 C27 C23 -58.79(19)
C25 C26 C27 Fe3 59.0(2)
C24 C23 C27 C26 -0.3(3)
Si1 C23 C27 C26 -178.8(2)
Fe3 C23 C27 C26 58.7(2)
C24 C23 C27 Fe3 -59.01(18)
Si1 C23 C27 Fe3 122.5(2)
C24 Fe3 C27 C26 -81.86(19)
C32 Fe3 C27 C26 117.9(2)
C28 Fe3 C27 C26 161.08(19)
C25 Fe3 C27 C26 -37.67(18)
C31 Fe3 C27 C26 75.7(2)
C29 Fe3 C27 C26 -163.0(3)
C30 Fe3 C27 C26 39.8(5)
C23 Fe3 C27 C26 -120.8(3)
C24 Fe3 C27 C23 38.93(16)
C32 Fe3 C27 C23 -121.27(18)
C28 Fe3 C27 C23 -78.1(2)
C25 Fe3 C27 C23 83.11(18)
C31 Fe3 C27 C23 -163.54(17)
C29 Fe3 C27 C23 -42.2(4)
C26 Fe3 C27 C23 120.8(3)
C30 Fe3 C27 C23 160.6(4)
C24 Fe3 C28 C29 75.3(2)
C32 Fe3 C28 C29 -119.3(3)
C25 Fe3 C28 C29 40.7(4)
C31 Fe3 C28 C29 -81.1(2)
C27 Fe3 C28 C29 159.76(18)
C26 Fe3 C28 C29 -165.7(3)
C30 Fe3 C28 C29 -37.69(19)
C23 Fe3 C28 C29 117.48(19)
C24 Fe3 C28 C32 -165.37(19)
C25 Fe3 C28 C32 160.0(3)
C31 Fe3 C28 C32 38.23(19)
C29 Fe3 C28 C32 119.3(3)
C27 Fe3 C28 C32 -80.9(2)
C26 Fe3 C28 C32 -46.4(4)
C30 Fe3 C28 C32 81.6(2)
C23 Fe3 C28 C32 -123.20(19)
C32 C28 C29 C30 0.2(3)
Fe3 C28 C29 C30 59.5(2)
C32 C28 C29 Fe3 -59.3(2)
C24 Fe3 C29 C28 -122.90(19)
C32 Fe3 C29 C28 37.90(19)
C25 Fe3 C29 C28 -164.56(18)
C31 Fe3 C29 C28 81.9(2)
C27 Fe3 C29 C28 -49.4(4)
C26 Fe3 C29 C28 164.4(3)
C30 Fe3 C29 C28 119.4(3)
C23 Fe3 C29 C28 -80.3(2)
C24 Fe3 C29 C30 117.8(2)
C32 Fe3 C29 C30 -81.5(2)
C28 Fe3 C29 C30 -119.4(3)
C25 Fe3 C29 C30 76.1(2)
C31 Fe3 C29 C30 -37.4(2)
C27 Fe3 C29 C30 -168.8(3)
C26 Fe3 C29 C30 45.0(5)
C23 Fe3 C29 C30 160.31(19)
C28 C29 C30 C31 0.0(3)
Fe3 C29 C30 C31 59.2(2)
C28 C29 C30 Fe3 -59.2(2)
C24 Fe3 C30 C31 161.00(19)
C32 Fe3 C30 C31 -37.5(2)
C28 Fe3 C30 C31 -81.7(2)
C25 Fe3 C30 C31 118.7(2)
C29 Fe3 C30 C31 -119.2(3)
C27 Fe3 C30 C31 47.6(5)
C26 Fe3 C30 C31 77.7(2)
C23 Fe3 C30 C31 -165.0(3)
C24 Fe3 C30 C29 -79.8(2)
C32 Fe3 C30 C29 81.7(2)
C28 Fe3 C30 C29 37.50(19)
C25 Fe3 C30 C29 -122.1(2)
C31 Fe3 C30 C29 119.2(3)
C27 Fe3 C30 C29 166.8(3)
C26 Fe3 C30 C29 -163.12(19)
C23 Fe3 C30 C29 -45.8(4)
C29 C30 C31 C32 -0.3(3)
Fe3 C30 C31 C32 58.8(2)
C29 C30 C31 Fe3 -59.1(2)
C24 Fe3 C31 C30 -43.6(4)
C32 Fe3 C31 C30 120.0(3)
C28 Fe3 C31 C30 81.6(2)
C25 Fe3 C31 C30 -78.6(2)
C29 Fe3 C31 C30 37.84(19)
C27 Fe3 C31 C30 -162.81(19)
C26 Fe3 C31 C30 -121.3(2)
C23 Fe3 C31 C30 160.3(3)
C24 Fe3 C31 C32 -163.5(3)
C28 Fe3 C31 C32 -38.40(19)
C25 Fe3 C31 C32 161.40(19)
C29 Fe3 C31 C32 -82.1(2)
C27 Fe3 C31 C32 77.2(2)
C26 Fe3 C31 C32 118.7(2)
C30 Fe3 C31 C32 -120.0(3)
C23 Fe3 C31 C32 40.4(5)
C30 C31 C32 C28 0.4(3)
Fe3 C31 C32 C28 59.8(2)
C30 C31 C32 Fe3 -59.4(2)
C29 C28 C32 C31 -0.4(3)
Fe3 C28 C32 C31 -60.0(2)
C29 C28 C32 Fe3 59.6(2)
C24 Fe3 C32 C31 159.0(4)
C28 Fe3 C32 C31 118.3(3)
C25 Fe3 C32 C31 -44.4(4)
C29 Fe3 C32 C31 80.8(2)
C27 Fe3 C32 C31 -122.99(19)
C26 Fe3 C32 C31 -80.3(2)
C30 Fe3 C32 C31 36.95(19)
C23 Fe3 C32 C31 -165.90(18)
C24 Fe3 C32 C28 40.7(5)
C25 Fe3 C32 C28 -162.6(3)
C31 Fe3 C32 C28 -118.3(3)
C29 Fe3 C32 C28 -37.45(18)
C27 Fe3 C32 C28 118.73(19)
C26 Fe3 C32 C28 161.45(18)
C30 Fe3 C32 C28 -81.3(2)
C23 Fe3 C32 C28 75.8(2)
